data_1542798
loop_
_publ_author_name
'Dubey, Ritesh'
'Desiraju, Gautam R.'

_publ_section_title
;
 Combinatorial selection of molecular conformations and supramolecular
 synthons in quercetin cocrystal landscapes: a route to ternary solids
;
_journal_issue 4
_journal_name_full IUCrJ
_journal_page_first 402
_journal_page_last 408
_journal_paper_doi 10.1107/S2052252515009884
_journal_volume 2
_journal_year 2015
_chemical_formula_sum 'C39 H34 N4 O7'
_chemical_formula_weight 670.70
_chemical_name_systematic
;
 ?
;
_space_group_crystal_system monoclinic
_space_group_IT_number 14
_space_group_name_Hall '-P 2ybc'
_space_group_name_H-M_alt 'P 1 21/c 1'
_symmetry_space_group_name_Hall '-P 2ybc'
_symmetry_space_group_name_H-M 'P 1 21/c 1'
_atom_sites_solution_hydrogens mixed
_audit_creation_method SHELXL-2013
_cell_angle_alpha 90
_cell_angle_beta 108.851(4)
_cell_angle_gamma 90
_cell_formula_units_Z 4
_cell_length_a 20.028(3)
_cell_length_b 10.5025(13)
_cell_length_c 16.5786(18)
_cell_measurement_temperature 150(2)
_cell_volume 3300.2(7)
_computing_structure_refinement 'SHELXL-2013 (Sheldrick, 2013)'
_diffrn_ambient_temperature 150(2)
_diffrn_measured_fraction_theta_full 0.995
_diffrn_measured_fraction_theta_max 0.994
_diffrn_radiation_type MoK\a
_diffrn_radiation_wavelength 0.71073
_diffrn_reflns_av_R_equivalents 0.0532
_diffrn_reflns_av_unetI/netI 0.0521
_diffrn_reflns_laue_measured_fraction_full 0.995
_diffrn_reflns_laue_measured_fraction_max 0.994
_diffrn_reflns_limit_h_max 26
_diffrn_reflns_limit_h_min -26
_diffrn_reflns_limit_k_max 13
_diffrn_reflns_limit_k_min -13
_diffrn_reflns_limit_l_max 18
_diffrn_reflns_limit_l_min -21
_diffrn_reflns_number 36152
_diffrn_reflns_point_group_measured_fraction_full 0.995
_diffrn_reflns_point_group_measured_fraction_max 0.994
_diffrn_reflns_theta_full 25.242
_diffrn_reflns_theta_max 27.492
_diffrn_reflns_theta_min 2.149
_exptl_absorpt_coefficient_mu 0.094
_exptl_absorpt_correction_T_max 0.989
_exptl_absorpt_correction_T_min 0.987
_exptl_absorpt_correction_type analytical
_exptl_absorpt_process_details 'Bruker, AXS, 2008'
_exptl_crystal_colour Yellow
_exptl_crystal_density_diffrn 1.350
_exptl_crystal_description Plate
_exptl_crystal_F_000 1408
_exptl_crystal_size_max 0.250
_exptl_crystal_size_mid 0.120
_exptl_crystal_size_min 0.120
_refine_diff_density_max 0.336
_refine_diff_density_min -0.290
_refine_diff_density_rms 0.050
_refine_ls_extinction_method none
_refine_ls_goodness_of_fit_ref 1.043
_refine_ls_hydrogen_treatment mixed
_refine_ls_matrix_type full
_refine_ls_number_parameters 471
_refine_ls_number_reflns 7537
_refine_ls_number_restraints 0
_refine_ls_restrained_S_all 1.043
_refine_ls_R_factor_all 0.0689
_refine_ls_R_factor_gt 0.0450
_refine_ls_shift/su_max 0.000
_refine_ls_shift/su_mean 0.000
_refine_ls_structure_factor_coef Fsqd
_refine_ls_weighting_details
;
 w=1/[\s^2^(Fo^2^)+(0.0485P)^2^+0.7852P]
 where P=(Fo^2^+2Fc^2^)/3
;
_refine_ls_weighting_scheme calc
_refine_ls_wR_factor_gt 0.1007
_refine_ls_wR_factor_ref 0.1133
_reflns_Friedel_coverage 0.000
_reflns_number_gt 5491
_reflns_number_total 7537
_reflns_threshold_expression 'I > 2\s(I)'
_cod_data_source_file lc5063.cif
_cod_data_source_block QDPE_II
_cod_depositor_comments
;
The following automatic conversions were performed:

'_exptl_absorpt_correction_type' value 'Analytical' changed to
'analytical' according to
/usr/data/users/saulius/automatic-downloads/current/IUCr/lib/dictionaries/cif_core.dic
dictionary named 'cif_core.dic' version 2.4.2 from 2011-04-26.

Automatic conversion script
Id: cif_fix_values 4287 2015-11-16 14:04:37Z antanas 
;
_cod_database_code 1542798
_publcif_datablock.id {1e4d8fb1-ae99-4cc6-aebe-af6150364b27}

_shelx_space_group_comment
;
The symmetry employed for this shelxl refinement is uniquely defined
by the following loop, which should always be used as a source of
symmetry information in preference to the above space-group names.
They are only intended as comments.
;
_shelx_estimated_absorpt_t_min 0.977
_shelx_estimated_absorpt_t_max 0.989
_shelxl_version_number 2013-2

loop_
_space_group_symop_operation_xyz
'x, y, z'
'-x, y+1/2, -z+1/2'
'-x, -y, -z'
'x, -y-1/2, z-1/2'

loop_
_atom_site_label
_atom_site_type_symbol
_atom_site_fract_x
_atom_site_fract_y
_atom_site_fract_z
_atom_site_U_iso_or_equiv
_atom_site_adp_type
_atom_site_occupancy
_atom_site_site_symmetry_order
_atom_site_calc_flag
_atom_site_refinement_flags_posn
_atom_site_refinement_flags_adp
H5O H 0.0776(10) 0.3777(19) 0.0725(12) 0.047(6) Uiso 1 1 d . .
H1O H 0.5489(10) 0.9447(19) 0.2300(13) 0.049(6) Uiso 1 1 d . .
H6O H 0.1980(11) 0.3182(19) -0.1163(12) 0.047(6) Uiso 1 1 d . .
H4O H 0.2052(11) 0.6143(19) 0.3351(13) 0.053(6) Uiso 1 1 d . .
H2O H 0.3617(12) 0.872(2) 0.4555(13) 0.056(7) Uiso 1 1 d . .
O5 O 0.09687(5) 0.36156(10) 0.02625(7) 0.0200(2) Uani 1 1 d . .
O6 O 0.16927(6) 0.31870(10) -0.08138(6) 0.0205(2) Uani 1 1 d . .
O7 O 0.34248(5) 0.70865(9) 0.18679(6) 0.0170(2) Uani 1 1 d . .
O2 O 0.40115(6) 0.91754(11) 0.45725(6) 0.0231(3) Uani 1 1 d . .
O4 O 0.21364(6) 0.60002(10) 0.28236(7) 0.0232(3) Uani 1 1 d . .
O3 O 0.29216(6) 0.76989(10) 0.40245(6) 0.0228(3) Uani 1 1 d . .
O1 O 0.54386(6) 0.97279(11) 0.28250(7) 0.0265(3) Uani 1 1 d . .
C6 C 0.36882(7) 0.81006(13) 0.32285(9) 0.0147(3) Uani 1 1 d . .
C1 C 0.38471(8) 0.78593(14) 0.24814(9) 0.0153(3) Uani 1 1 d . .
C9 C 0.28646(7) 0.64448(14) 0.19883(9) 0.0150(3) Uani 1 1 d . .
C7 C 0.30877(8) 0.75049(14) 0.33635(9) 0.0158(3) Uani 1 1 d . .
C12 C 0.16063(7) 0.42017(14) 0.04314(9) 0.0152(3) Uani 1 1 d . .
C10 C 0.25490(7) 0.55817(14) 0.12691(9) 0.0145(3) Uani 1 1 d . .
C13 C 0.19880(8) 0.39614(13) -0.01336(9) 0.0153(3) Uani 1 1 d . .
C14 C 0.26482(8) 0.45031(14) 0.00251(9) 0.0162(3) Uani 1 1 d . .
H14 H 0.2913 0.4321 -0.0345 0.019 Uiso 1 1 calc R U
C15 C 0.29295(8) 0.53053(14) 0.07142(9) 0.0160(3) Uani 1 1 d . .
H15 H 0.3383 0.5670 0.0811 0.019 Uiso 1 1 calc R U
C8 C 0.26823(8) 0.66364(14) 0.27077(9) 0.0164(3) Uani 1 1 d . .
C11 C 0.18861(7) 0.50107(14) 0.11192(9) 0.0151(3) Uani 1 1 d . .
H11 H 0.1625 0.5181 0.1495 0.018 Uiso 1 1 calc R U
C3 C 0.48613(8) 0.91929(15) 0.29279(9) 0.0190(3) Uani 1 1 d . .
C4 C 0.47216(8) 0.94671(14) 0.36874(9) 0.0182(3) Uani 1 1 d . .
H4 H 0.5023 1.0023 0.4097 0.022 Uiso 1 1 calc R U
C5 C 0.41471(8) 0.89281(14) 0.38355(9) 0.0168(3) Uani 1 1 d . .
C2 C 0.44214(8) 0.83915(14) 0.23133(9) 0.0182(3) Uani 1 1 d . .
H2 H 0.4512 0.8216 0.1796 0.022 Uiso 1 1 calc R U
N1 N 0.24156(7) 0.17089(13) 0.30501(8) 0.0225(3) Uani 1 1 d . .
N2 N 0.43638(7) 0.09262(13) -0.13458(8) 0.0249(3) Uani 1 1 d . .
C19 C 0.28950(8) 0.25042(16) 0.19980(10) 0.0234(4) Uani 1 1 d . .
H19 H 0.3071 0.3212 0.1772 0.028 Uiso 1 1 calc R U
C23 C 0.40326(8) 0.13234(16) 0.01593(10) 0.0212(3) Uani 1 1 d . .
C18 C 0.28786(8) 0.13041(15) 0.16370(9) 0.0191(3) Uani 1 1 d . .
C17 C 0.26336(8) 0.03077(16) 0.20190(9) 0.0212(3) Uani 1 1 d . .
H17 H 0.2615 -0.0533 0.1802 0.025 Uiso 1 1 calc R U
C21 C 0.30955(8) 0.10965(15) 0.08564(9) 0.0218(3) Uani 1 1 d . .
H21A H 0.2767 0.1567 0.0372 0.026 Uiso 1 1 calc R U
H21B H 0.3052 0.0180 0.0710 0.026 Uiso 1 1 calc R U
C20 C 0.26546(8) 0.26685(16) 0.26873(10) 0.0236(4) Uani 1 1 d . .
H20 H 0.2660 0.3501 0.2913 0.028 Uiso 1 1 calc R U
C27 C 0.40492(8) 0.01056(16) -0.01669(10) 0.0255(4) Uani 1 1 d . .
H27 H 0.3943 -0.0615 0.0115 0.031 Uiso 1 1 calc R U
C22 C 0.38524(8) 0.15279(17) 0.09678(10) 0.0251(4) Uani 1 1 d . .
H22A H 0.3903 0.2442 0.1122 0.030 Uiso 1 1 calc R U
H22B H 0.4186 0.1042 0.1439 0.030 Uiso 1 1 calc R U
C16 C 0.24177(8) 0.05511(16) 0.27171(10) 0.0226(4) Uani 1 1 d . .
H16 H 0.2262 -0.0146 0.2975 0.027 Uiso 1 1 calc R U
C26 C 0.42219(8) -0.00469(16) -0.09055(10) 0.0262(4) Uani 1 1 d . .
H26 H 0.4241 -0.0886 -0.1110 0.031 Uiso 1 1 calc R U
C24 C 0.41832(8) 0.23347(16) -0.02962(10) 0.0232(4) Uani 1 1 d . .
H24 H 0.4178 0.3184 -0.0101 0.028 Uiso 1 1 calc R U
C25 C 0.43408(8) 0.20966(16) -0.10354(10) 0.0260(4) Uani 1 1 d . .
H25 H 0.4438 0.2801 -0.1339 0.031 Uiso 1 1 calc R U
N3 N 0.17263(7) 0.60365(13) 0.41831(8) 0.0236(3) Uani 1 1 d . .
N4 N -0.03571(7) 0.61881(13) 0.85100(8) 0.0238(3) Uani 1 1 d . .
C30 C 0.10970(8) 0.57395(15) 0.54652(9) 0.0206(3) Uani 1 1 d . .
C29 C 0.11855(8) 0.47066(15) 0.49780(9) 0.0208(3) Uani 1 1 d . .
H29 H 0.1039 0.3878 0.5078 0.025 Uiso 1 1 calc R U
C28 C 0.14886(8) 0.49051(15) 0.43481(10) 0.0218(3) Uani 1 1 d . .
H28 H 0.1531 0.4197 0.4012 0.026 Uiso 1 1 calc R U
C35 C 0.03594(8) 0.65251(16) 0.73199(10) 0.0228(4) Uani 1 1 d . .
C37 C 0.02418(9) 0.55765(19) 0.85864(11) 0.0338(4) Uani 1 1 d . .
H37 H 0.0427 0.5019 0.9057 0.041 Uiso 1 1 calc R U
C36 C 0.06090(10) 0.57139(19) 0.80120(11) 0.0384(5) Uani 1 1 d . .
H36 H 0.1033 0.5251 0.8093 0.046 Uiso 1 1 calc R U
C31 C 0.13414(9) 0.69085(17) 0.52930(10) 0.0295(4) Uani 1 1 d . .
H31 H 0.1294 0.7639 0.5608 0.035 Uiso 1 1 calc R U
C39 C -0.02673(9) 0.71313(17) 0.72341(11) 0.0295(4) Uani 1 1 d . .
H39 H -0.0470 0.7679 0.6763 0.035 Uiso 1 1 calc R U
C38 C -0.06036(9) 0.69436(18) 0.78348(11) 0.0325(4) Uani 1 1 d . .
H38 H -0.1035 0.7379 0.7760 0.039 Uiso 1 1 calc R U
C33 C 0.07507(8) 0.55544(16) 0.61466(10) 0.0241(4) Uani 1 1 d . .
H33A H 0.1000 0.4862 0.6532 0.029 Uiso 1 1 calc R U
H33B H 0.0258 0.5273 0.5868 0.029 Uiso 1 1 calc R U
C34 C 0.07432(10) 0.67310(17) 0.66812(11) 0.0299(4) Uani 1 1 d . .
H34A H 0.1236 0.6986 0.6989 0.036 Uiso 1 1 calc R U
H34B H 0.0515 0.7439 0.6297 0.036 Uiso 1 1 calc R U
C32 C 0.16557(9) 0.70160(16) 0.46604(10) 0.0297(4) Uani 1 1 d . .
H32 H 0.1828 0.7825 0.4564 0.036 Uiso 1 1 calc R U

loop_
_atom_site_aniso_label
_atom_site_aniso_U_11
_atom_site_aniso_U_22
_atom_site_aniso_U_33
_atom_site_aniso_U_23
_atom_site_aniso_U_13
_atom_site_aniso_U_12
O5 0.0181(5) 0.0259(6) 0.0185(5) -0.0036(5) 0.0094(5) -0.0068(5)
O6 0.0225(6) 0.0253(6) 0.0156(5) -0.0077(4) 0.0089(5) -0.0078(5)
O7 0.0178(5) 0.0217(6) 0.0137(5) -0.0050(4) 0.0080(4) -0.0065(5)
O2 0.0258(6) 0.0300(7) 0.0168(5) -0.0088(5) 0.0115(5) -0.0048(5)
O4 0.0264(6) 0.0304(7) 0.0186(6) -0.0070(5) 0.0154(5) -0.0103(5)
O3 0.0270(6) 0.0282(6) 0.0178(5) -0.0066(5) 0.0136(5) -0.0044(5)
O1 0.0237(6) 0.0358(7) 0.0233(6) -0.0106(5) 0.0120(5) -0.0127(5)
C6 0.0163(7) 0.0142(7) 0.0141(7) 0.0006(6) 0.0054(6) 0.0023(6)
C1 0.0164(7) 0.0146(7) 0.0129(7) -0.0014(6) 0.0021(6) 0.0005(6)
C9 0.0138(7) 0.0160(8) 0.0157(7) 0.0010(6) 0.0053(6) -0.0001(6)
C7 0.0186(8) 0.0158(8) 0.0139(7) 0.0010(6) 0.0065(6) 0.0044(6)
C12 0.0144(7) 0.0163(8) 0.0149(7) 0.0026(6) 0.0049(6) -0.0003(6)
C10 0.0179(7) 0.0149(7) 0.0109(7) 0.0013(6) 0.0049(6) 0.0004(6)
C13 0.0194(8) 0.0149(8) 0.0112(7) -0.0005(6) 0.0045(6) -0.0012(6)
C14 0.0196(8) 0.0186(8) 0.0129(7) -0.0002(6) 0.0088(6) 0.0003(6)
C15 0.0160(7) 0.0183(8) 0.0149(7) 0.0015(6) 0.0068(6) -0.0021(6)
C8 0.0171(7) 0.0179(8) 0.0162(7) 0.0016(6) 0.0080(6) 0.0014(6)
C11 0.0175(7) 0.0170(8) 0.0129(7) 0.0011(6) 0.0078(6) 0.0015(6)
C3 0.0161(7) 0.0219(8) 0.0194(8) 0.0002(6) 0.0064(6) -0.0009(7)
C4 0.0191(8) 0.0190(8) 0.0145(7) -0.0034(6) 0.0023(6) -0.0007(6)
C5 0.0199(8) 0.0180(8) 0.0127(7) -0.0007(6) 0.0056(6) 0.0035(6)
C2 0.0187(8) 0.0228(8) 0.0146(7) -0.0035(6) 0.0074(6) -0.0024(7)
N1 0.0219(7) 0.0291(8) 0.0194(7) 0.0082(6) 0.0106(6) 0.0068(6)
N2 0.0219(7) 0.0313(8) 0.0242(7) -0.0089(6) 0.0114(6) -0.0093(6)
C19 0.0279(9) 0.0245(9) 0.0210(8) 0.0068(7) 0.0122(7) 0.0034(7)
C23 0.0161(8) 0.0278(9) 0.0210(8) -0.0047(7) 0.0075(7) -0.0032(7)
C18 0.0156(8) 0.0252(9) 0.0161(7) 0.0053(6) 0.0046(6) 0.0052(7)
C17 0.0175(8) 0.0245(9) 0.0211(8) 0.0045(7) 0.0058(6) 0.0045(7)
C21 0.0229(8) 0.0260(9) 0.0184(8) 0.0010(7) 0.0091(7) 0.0005(7)
C20 0.0277(9) 0.0248(9) 0.0205(8) 0.0035(7) 0.0107(7) 0.0059(7)
C27 0.0247(9) 0.0257(9) 0.0294(9) -0.0019(7) 0.0132(7) -0.0059(7)
C22 0.0233(9) 0.0332(10) 0.0208(8) -0.0029(7) 0.0099(7) -0.0006(7)
C16 0.0195(8) 0.0254(9) 0.0244(8) 0.0087(7) 0.0091(7) 0.0019(7)
C26 0.0249(9) 0.0256(9) 0.0318(9) -0.0124(7) 0.0146(7) -0.0088(7)
C24 0.0212(8) 0.0242(9) 0.0250(8) -0.0055(7) 0.0085(7) -0.0029(7)
C25 0.0266(9) 0.0277(9) 0.0266(9) -0.0015(7) 0.0127(7) -0.0068(7)
N3 0.0273(7) 0.0265(8) 0.0210(7) -0.0037(6) 0.0136(6) -0.0046(6)
N4 0.0207(7) 0.0329(8) 0.0207(7) -0.0027(6) 0.0107(6) -0.0025(6)
C30 0.0168(8) 0.0288(9) 0.0171(7) -0.0007(7) 0.0066(6) -0.0038(7)
C29 0.0200(8) 0.0194(8) 0.0236(8) 0.0018(7) 0.0078(7) -0.0017(7)
C28 0.0209(8) 0.0231(9) 0.0225(8) -0.0038(7) 0.0085(7) -0.0006(7)
C35 0.0256(9) 0.0267(9) 0.0194(8) -0.0010(7) 0.0119(7) -0.0013(7)
C37 0.0280(9) 0.0514(12) 0.0253(9) 0.0139(8) 0.0134(8) 0.0111(9)
C36 0.0302(10) 0.0564(13) 0.0357(10) 0.0177(9) 0.0207(9) 0.0200(9)
C31 0.0377(10) 0.0284(10) 0.0304(9) -0.0114(7) 0.0222(8) -0.0103(8)
C39 0.0273(9) 0.0358(10) 0.0250(9) 0.0105(8) 0.0081(7) 0.0054(8)
C38 0.0228(9) 0.0432(11) 0.0351(10) 0.0084(9) 0.0145(8) 0.0097(8)
C33 0.0217(8) 0.0334(10) 0.0200(8) 0.0001(7) 0.0105(7) -0.0061(7)
C34 0.0388(10) 0.0336(10) 0.0256(9) 0.0028(8) 0.0220(8) 0.0014(8)
C32 0.0411(11) 0.0252(9) 0.0324(9) -0.0063(7) 0.0254(8) -0.0104(8)

loop_
_atom_type_symbol
_atom_type_description
_atom_type_scat_dispersion_real
_atom_type_scat_dispersion_imag
_atom_type_scat_source
C C 0.0033 0.0016 'International Tables Vol C Tables 4.2.6.8 and 6.1.1.4'
H H 0.0000 0.0000 'International Tables Vol C Tables 4.2.6.8 and 6.1.1.4'
N N 0.0061 0.0033 'International Tables Vol C Tables 4.2.6.8 and 6.1.1.4'
O O 0.0106 0.0060 'International Tables Vol C Tables 4.2.6.8 and 6.1.1.4'

loop_
_geom_angle_atom_site_label_1
_geom_angle_atom_site_label_2
_geom_angle_atom_site_label_3
_geom_angle
C12 O5 H5O 110.0(11)
C13 O6 H6O 109.0(12)
C1 O7 C9 121.47(11)
C5 O2 H2O 107.1(13)
C8 O4 H4O 116.4(12)
C3 O1 H1O 109.6(12)
C1 C6 C5 117.29(13)
C1 C6 C7 120.07(13)
C5 C6 C7 122.63(12)
O7 C1 C2 116.48(12)
O7 C1 C6 120.38(12)
C2 C1 C6 123.13(13)
C8 C9 O7 120.85(13)
C8 C9 C10 129.17(13)
O7 C9 C10 109.96(11)
O3 C7 C6 122.33(13)
O3 C7 C8 120.82(13)
C6 C7 C8 116.84(12)
O5 C12 C11 123.26(12)
O5 C12 C13 117.12(12)
C11 C12 C13 119.61(13)
C15 C10 C11 118.62(13)
C15 C10 C9 118.57(13)
C11 C10 C9 122.80(12)
O6 C13 C14 122.40(12)
O6 C13 C12 118.28(13)
C14 C13 C12 119.32(13)
C15 C14 C13 121.07(13)
C15 C14 H14 119.5
C13 C14 H14 119.5
C14 C15 C10 120.34(13)
C14 C15 H15 119.8
C10 C15 H15 119.8
O4 C8 C9 120.54(13)
O4 C8 C7 119.26(12)
C9 C8 C7 120.18(13)
C12 C11 C10 121.00(12)
C12 C11 H11 119.5
C10 C11 H11 119.5
O1 C3 C2 121.72(13)
O1 C3 C4 117.15(13)
C2 C3 C4 121.12(13)
C5 C4 C3 119.77(14)
C5 C4 H4 120.1
C3 C4 H4 120.1
O2 C5 C4 120.26(13)
O2 C5 C6 118.85(13)
C4 C5 C6 120.89(13)
C1 C2 C3 117.79(13)
C1 C2 H2 121.1
C3 C2 H2 121.1
C16 N1 C20 116.74(13)
C26 N2 C25 116.84(13)
C20 C19 C18 120.08(14)
C20 C19 H19 120.0
C18 C19 H19 120.0
C24 C23 C27 116.98(14)
C24 C23 C22 121.90(14)
C27 C23 C22 121.12(14)
C19 C18 C17 116.61(13)
C19 C18 C21 121.80(14)
C17 C18 C21 121.56(14)
C16 C17 C18 119.54(15)
C16 C17 H17 120.2
C18 C17 H17 120.2
C18 C21 C22 113.65(13)
C18 C21 H21A 108.8
C22 C21 H21A 108.8
C18 C21 H21B 108.8
C22 C21 H21B 108.8
H21A C21 H21B 107.7
N1 C20 C19 123.11(15)
N1 C20 H20 118.4
C19 C20 H20 118.4
C26 C27 C23 119.56(15)
C26 C27 H27 120.2
C23 C27 H27 120.2
C23 C22 C21 111.14(13)
C23 C22 H22A 109.4
C21 C22 H22A 109.4
C23 C22 H22B 109.4
C21 C22 H22B 109.4
H22A C22 H22B 108.0
N1 C16 C17 123.87(14)
N1 C16 H16 118.1
C17 C16 H16 118.1
N2 C26 C27 123.47(15)
N2 C26 H26 118.3
C27 C26 H26 118.3
C25 C24 C23 119.62(15)
C25 C24 H24 120.2
C23 C24 H24 120.2
N2 C25 C24 123.53(15)
N2 C25 H25 118.2
C24 C25 H25 118.2
C32 N3 C28 116.75(13)
C37 N4 C38 116.50(13)
C31 C30 C29 116.72(13)
C31 C30 C33 122.96(14)
C29 C30 C33 120.32(14)
C28 C29 C30 119.21(14)
C28 C29 H29 120.4
C30 C29 H29 120.4
N3 C28 C29 124.00(14)
N3 C28 H28 118.0
C29 C28 H28 118.0
C39 C35 C36 116.34(14)
C39 C35 C34 121.06(15)
C36 C35 C34 122.60(15)
N4 C37 C36 123.14(16)
N4 C37 H37 118.4
C36 C37 H37 118.4
C37 C36 C35 120.22(16)
C37 C36 H36 119.9
C35 C36 H36 119.9
C30 C31 C32 120.22(15)
C30 C31 H31 119.9
C32 C31 H31 119.9
C35 C39 C38 120.02(15)
C35 C39 H39 120.0
C38 C39 H39 120.0
N4 C38 C39 123.75(15)
N4 C38 H38 118.1
C39 C38 H38 118.1
C30 C33 C34 114.96(13)
C30 C33 H33A 108.5
C34 C33 H33A 108.5
C30 C33 H33B 108.5
C34 C33 H33B 108.5
H33A C33 H33B 107.5
C35 C34 C33 113.22(14)
C35 C34 H34A 108.9
C33 C34 H34A 108.9
C35 C34 H34B 108.9
C33 C34 H34B 108.9
H34A C34 H34B 107.7
N3 C32 C31 123.06(15)
N3 C32 H32 118.5
C31 C32 H32 118.5

loop_
_geom_bond_atom_site_label_1
_geom_bond_atom_site_label_2
_geom_bond_distance
O5 C12 1.3627(17)
O5 H5O 0.98(2)
O6 C13 1.3608(17)
O6 H6O 0.94(2)
O7 C1 1.3611(17)
O7 C9 1.3776(16)
O2 C5 1.3595(16)
O2 H2O 0.91(2)
O4 C8 1.3469(17)
O4 H4O 0.95(2)
O3 C7 1.2604(16)
O1 C3 1.3449(18)
O1 H1O 0.95(2)
C6 C1 1.3979(18)
C6 C5 1.420(2)
C6 C7 1.436(2)
C1 C2 1.386(2)
C9 C8 1.3703(18)
C9 C10 1.468(2)
C7 C8 1.450(2)
C12 C11 1.387(2)
C12 C13 1.4100(19)
C10 C15 1.4015(19)
C10 C11 1.404(2)
C13 C14 1.384(2)
C14 C15 1.384(2)
C14 H14 0.9500
C15 H15 0.9500
C11 H11 0.9500
C3 C2 1.394(2)
C3 C4 1.4053(19)
C4 C5 1.374(2)
C4 H4 0.9500
C2 H2 0.9500
N1 C16 1.336(2)
N1 C20 1.339(2)
N2 C26 1.339(2)
N2 C25 1.339(2)
C19 C20 1.387(2)
C19 C18 1.391(2)
C19 H19 0.9500
C23 C24 1.392(2)
C23 C27 1.393(2)
C23 C22 1.512(2)
C18 C17 1.392(2)
C18 C21 1.5080(19)
C17 C16 1.384(2)
C17 H17 0.9500
C21 C22 1.535(2)
C21 H21A 0.9900
C21 H21B 0.9900
C20 H20 0.9500
C27 C26 1.385(2)
C27 H27 0.9500
C22 H22A 0.9900
C22 H22B 0.9900
C16 H16 0.9500
C26 H26 0.9500
C24 C25 1.383(2)
C24 H24 0.9500
C25 H25 0.9500
N3 C32 1.333(2)
N3 C28 1.341(2)
N4 C37 1.330(2)
N4 C38 1.330(2)
C30 C31 1.385(2)
C30 C29 1.397(2)
C30 C33 1.5170(19)
C29 C28 1.383(2)
C29 H29 0.9500
C28 H28 0.9500
C35 C39 1.373(2)
C35 C36 1.386(2)
C35 C34 1.512(2)
C37 C36 1.386(2)
C37 H37 0.9500
C36 H36 0.9500
C31 C32 1.391(2)
C31 H31 0.9500
C39 C38 1.385(2)
C39 H39 0.9500
C38 H38 0.9500
C33 C34 1.524(2)
C33 H33A 0.9900
C33 H33B 0.9900
C34 H34A 0.9900
C34 H34B 0.9900
C32 H32 0.9500
